data_7008292
loop_
_publ_author_name
'Ortin, Yannick'
'Lugan, No\^el'
'Mathieu, Ren\'e'

_publ_section_title
;
 Subtle reactivity patterns of non-heteroatom-substituted manganese
 alkynyl carbene complexes in the presence of phosphorus probes.
;
_journal_issue 9
_journal_name_full 'Dalton transactions (Cambridge, England : 2003)'
_journal_page_first 1620
_journal_page_last 1636
_journal_paper_doi 10.1039/b501008j
_journal_year 2005
_chemical_formula_moiety 'C35 H40 Mn O2 P'
_chemical_formula_sum 'C35 H40 Mn O2 P'
_chemical_formula_weight 578.58
_chemical_name_systematic
;
?
;
_space_group_IT_number 2
_symmetry_cell_setting triclinic
_symmetry_Int_Tables_number 2
_symmetry_space_group_name_Hall '-P 1'
_symmetry_space_group_name_H-M 'P -1'
_atom_sites_solution_hydrogens geom
_atom_sites_solution_primary direct
_atom_sites_solution_secondary difmap
_audit_creation_date 2003-04-24T17:15:07-00:00
_audit_creation_method 'WinGX routine CIF_UPDATE'
_cell_angle_alpha 74.299(5)
_cell_angle_beta 83.501(5)
_cell_angle_gamma 71.477(5)
_cell_formula_units_Z 2
_cell_length_a 10.749(5)
_cell_length_b 11.050(5)
_cell_length_c 13.349(5)
_cell_measurement_reflns_used 8000
_cell_measurement_temperature 160(2)
_cell_measurement_theta_max 25.95
_cell_measurement_theta_min 2.00
_cell_volume 1446.7(11)
_computing_cell_refinement 'IPDS Software 2.93 Stoe, 2000)'
_computing_data_collection 'IPDS Software 2.93 Stoe, 2000)'
_computing_data_reduction 'Xred 1.08 (Stoe, 1996)'
_computing_molecular_graphics 'Ortep-3 for Windows (Farrugia, 1997)'
_computing_publication_material 'WinGX publication routines (Farrugia, 1999)'
_computing_structure_refinement 'SHELXL-97 (Sheldrick, 1997)'
_computing_structure_solution 'SIR92 (Altomare et al., 1993)'
_diffrn_ambient_temperature 160(2)
_diffrn_measured_fraction_theta_full 0.922
_diffrn_measured_fraction_theta_max 0.922
_diffrn_measurement_device_type 'Stoe IPDS'
_diffrn_measurement_method \f
_diffrn_radiation_monochromator graphite
_diffrn_radiation_type MoK\a
_diffrn_radiation_wavelength 0.71069
_diffrn_reflns_av_R_equivalents 0.0399
_diffrn_reflns_av_unetI/netI 0.0461
_diffrn_reflns_limit_h_max 13
_diffrn_reflns_limit_h_min -13
_diffrn_reflns_limit_k_max 13
_diffrn_reflns_limit_k_min -13
_diffrn_reflns_limit_l_max 16
_diffrn_reflns_limit_l_min -16
_diffrn_reflns_number 14273
_diffrn_reflns_theta_full 25.95
_diffrn_reflns_theta_max 25.95
_diffrn_reflns_theta_min 2
_diffrn_standards_decay_% 0
_diffrn_standards_interval_count 0
_diffrn_standards_interval_time 0
_diffrn_standards_number 0
_exptl_absorpt_coefficient_mu 0.542
_exptl_absorpt_correction_T_max 0.8984
_exptl_absorpt_correction_T_min 0.8775
_exptl_absorpt_correction_type multi-scan
_exptl_absorpt_process_details
;
[c.f. R.H. Blessing, Acta Cryst. (1995), A51, 33-38]
;
_exptl_crystal_colour black
_exptl_crystal_density_diffrn 1.328
_exptl_crystal_density_method 'not measured'
_exptl_crystal_description parrallelipiped
_exptl_crystal_F_000 612
_exptl_crystal_size_max 0.28
_exptl_crystal_size_mid 0.22
_exptl_crystal_size_min 0.20
_refine_diff_density_max 0.403
_refine_diff_density_min -0.224
_refine_diff_density_rms 0.048
_refine_ls_extinction_method none
_refine_ls_goodness_of_fit_ref 0.941
_refine_ls_hydrogen_treatment mixed
_refine_ls_matrix_type full
_refine_ls_number_parameters 356
_refine_ls_number_reflns 5221
_refine_ls_number_restraints 0
_refine_ls_restrained_S_all 0.941
_refine_ls_R_factor_all 0.0470
_refine_ls_R_factor_gt 0.0304
_refine_ls_shift/su_max 0.020
_refine_ls_shift/su_mean 0.001
_refine_ls_structure_factor_coef Fsqd
_refine_ls_weighting_details 'calc w=1/[\s^2^(Fo^2^)+(0.0417P)^2^+0.0000P] where P=(Fo^2^+2Fc^2^)/3'
_refine_ls_weighting_scheme calc
_refine_ls_wR_factor_gt 0.0660
_refine_ls_wR_factor_ref 0.0702
_reflns_number_gt 4044
_reflns_number_total 5221
_reflns_threshold_expression >2\s(I)
_cod_data_source_file b501008j.txt
_cod_data_source_block cetphph
_cod_original_sg_symbol_H-M P-1
_cod_database_code 7008292

loop_
_symmetry_equiv_pos_as_xyz
'x, y, z'
'-x, -y, -z'

loop_
_atom_site_label
_atom_site_type_symbol
_atom_site_fract_x
_atom_site_fract_y
_atom_site_fract_z
_atom_site_U_iso_or_equiv
_atom_site_adp_type
_atom_site_occupancy
_atom_site_symmetry_multiplicity
_atom_site_calc_flag
_atom_site_refinement_flags
_atom_site_disorder_assembly
_atom_site_disorder_group
C1 C 0.78812(17) 0.72378(18) 0.07347(15) 0.0186(4) Uani 1 1 d . . .
C2 C 0.56774(16) 0.77567(18) 0.08794(14) 0.0166(4) Uani 1 1 d . . .
C3 C 0.51202(16) 0.72505(18) 0.18843(14) 0.0157(4) Uani 1 1 d . . .
C4 C 0.59813(16) 0.62651(18) 0.26394(14) 0.0146(4) Uani 1 1 d . . .
C5 C 0.72102(16) 0.54370(18) 0.23691(13) 0.0150(4) Uani 1 1 d . . .
C11 C 0.79275(18) 0.9085(2) 0.17017(15) 0.0215(4) Uani 1 1 d . . .
C12 C 0.65598(18) 0.96567(19) 0.18336(15) 0.0210(4) Uani 1 1 d . . .
H12 H 0.6021 1.0352 0.1358 0.025 Uiso 1 1 calc R . .
C13 C 0.61578(19) 0.8992(2) 0.28048(15) 0.0224(4) Uani 1 1 d . . .
H13 H 0.5305 0.9179 0.3083 0.027 Uiso 1 1 calc R . .
C14 C 0.72508(19) 0.8000(2) 0.32900(15) 0.0233(4) Uani 1 1 d . . .
H14 H 0.7250 0.7418 0.3940 0.028 Uiso 1 1 calc R . .
C15 C 0.83381(18) 0.80472(19) 0.26188(15) 0.0213(4) Uani 1 1 d . . .
H15 H 0.9190 0.7495 0.2746 0.026 Uiso 1 1 calc R . .
C16 C 0.8791(2) 0.9549(3) 0.08405(18) 0.0365(5) Uani 1 1 d . . .
H16A H 0.8343 0.9837 0.0196 0.055 Uiso 1 1 calc R . .
H16B H 0.9578 0.8841 0.0800 0.055 Uiso 1 1 calc R . .
H16C H 0.9014 1.0269 0.0966 0.055 Uiso 1 1 calc R . .
C21 C 0.37762(16) 0.79694(19) 0.21805(14) 0.0175(4) Uani 1 1 d . . .
C22 C 0.31893(18) 0.9310(2) 0.17704(16) 0.0238(4) Uani 1 1 d . . .
H22 H 0.3662 0.9807 0.1307 0.029 Uiso 1 1 calc R . .
C23 C 0.19010(19) 0.9911(2) 0.20501(17) 0.0308(5) Uani 1 1 d . . .
H23 H 0.1518 1.0809 0.1779 0.037 Uiso 1 1 calc R . .
C24 C 0.11873(19) 0.9176(2) 0.27306(18) 0.0325(5) Uani 1 1 d . . .
H24 H 0.0328 0.9582 0.2921 0.039 Uiso 1 1 calc R . .
C25 C 0.17483(18) 0.7843(2) 0.31266(16) 0.0277(5) Uani 1 1 d . . .
H25 H 0.1262 0.7349 0.3576 0.033 Uiso 1 1 calc R . .
C26 C 0.30363(17) 0.7237(2) 0.28575(15) 0.0214(4) Uani 1 1 d . . .
H26 H 0.3410 0.6337 0.3129 0.026 Uiso 1 1 calc R . .
C31 C 0.72393(17) 0.47345(18) 0.15437(13) 0.0156(4) Uani 1 1 d . . .
C32 C 0.61062(18) 0.44408(19) 0.13984(14) 0.0201(4) Uani 1 1 d . . .
H32 H 0.5333 0.4774 0.1756 0.024 Uiso 1 1 calc R . .
C33 C 0.6109(2) 0.3670(2) 0.07376(16) 0.0271(5) Uani 1 1 d . . .
H33 H 0.5346 0.3481 0.0661 0.033 Uiso 1 1 calc R . .
C34 C 0.7237(2) 0.3182(2) 0.01943(16) 0.0303(5) Uani 1 1 d . . .
H34 H 0.7244 0.2659 -0.0249 0.036 Uiso 1 1 calc R . .
C35 C 0.8362(2) 0.3473(2) 0.03106(15) 0.0282(5) Uani 1 1 d . . .
H35 H 0.9125 0.3149 -0.0061 0.034 Uiso 1 1 calc R . .
C36 C 0.83705(18) 0.42422(19) 0.09741(14) 0.0204(4) Uani 1 1 d . . .
H36 H 0.9136 0.4432 0.1040 0.025 Uiso 1 1 calc R . .
C42 C 1.05898(17) 0.4917(2) 0.25775(15) 0.0215(4) Uani 1 1 d . . .
H42A H 1.0106 0.5474 0.1963 0.026 Uiso 1 1 calc R . .
H42B H 1.0550 0.5465 0.3046 0.026 Uiso 1 1 calc R . .
C43 C 1.20196(19) 0.4329(2) 0.22604(17) 0.0305(5) Uani 1 1 d . . .
H43A H 1.2060 0.3834 0.1752 0.037 Uiso 1 1 calc R . .
H43B H 1.2403 0.5033 0.1940 0.037 Uiso 1 1 calc R . .
C44 C 1.28003(19) 0.3425(2) 0.32043(18) 0.0335(5) Uani 1 1 d . . .
H44A H 1.3689 0.3014 0.2981 0.040 Uiso 1 1 calc R . .
H44B H 1.2845 0.3942 0.3675 0.040 Uiso 1 1 calc R . .
C45 C 1.21755(18) 0.2367(2) 0.37732(16) 0.0281(5) Uani 1 1 d . . .
H45A H 1.2656 0.1850 0.4398 0.034 Uiso 1 1 calc R . .
H45B H 1.2235 0.1782 0.3332 0.034 Uiso 1 1 calc R . .
C46 C 1.07378(18) 0.2951(2) 0.40718(15) 0.0238(4) Uani 1 1 d . . .
H46A H 1.0683 0.3456 0.4576 0.029 Uiso 1 1 calc R . .
H46B H 1.0361 0.2243 0.4395 0.029 Uiso 1 1 calc R . .
C52 C 0.62252(17) 0.3359(2) 0.43021(15) 0.0205(4) Uani 1 1 d . . .
H52A H 0.5990 0.3985 0.4731 0.025 Uiso 1 1 calc R . .
H52B H 0.5750 0.3775 0.3661 0.025 Uiso 1 1 calc R . .
C53 C 0.58211(18) 0.2142(2) 0.48723(15) 0.0242(4) Uani 1 1 d . . .
H53A H 0.6201 0.1797 0.5556 0.029 Uiso 1 1 calc R . .
H53B H 0.4874 0.2387 0.4968 0.029 Uiso 1 1 calc R . .
C54 C 0.62657(18) 0.1079(2) 0.42792(16) 0.0239(4) Uani 1 1 d . . .
H54A H 0.5812 0.1386 0.3628 0.029 Uiso 1 1 calc R . .
H54B H 0.6043 0.0300 0.4684 0.029 Uiso 1 1 calc R . .
C55 C 0.77390(18) 0.0728(2) 0.40577(16) 0.0228(4) Uani 1 1 d . . .
H55A H 0.8000 0.0063 0.3664 0.027 Uiso 1 1 calc R . .
H55B H 0.8194 0.0362 0.4710 0.027 Uiso 1 1 calc R . .
C56 C 0.81310(17) 0.19403(19) 0.34437(15) 0.0202(4) Uani 1 1 d . . .
H56A H 0.7717 0.2277 0.2774 0.024 Uiso 1 1 calc R . .
H56B H 0.9075 0.1698 0.3321 0.024 Uiso 1 1 calc R . .
O1 O 0.84282(14) 0.70960(15) -0.00329(11) 0.0290(3) Uani 1 1 d . . .
O2 O 0.53328(13) 0.81796(14) -0.00043(10) 0.0250(3) Uani 1 1 d . . .
P1 P 0.82169(4) 0.45456(5) 0.35492(3) 0.01475(11) Uani 1 1 d . . .
Mn1 Mn 0.69432(2) 0.76158(3) 0.18612(2) 0.01307(8) Uani 1 1 d . . .
C41 C 0.99433(16) 0.38504(18) 0.31135(14) 0.0170(4) Uani 1 1 d . . .
H41 H 0.9955 0.3322 0.2628 0.020 Uiso 1 1 calc R . .
C51 C 0.77095(16) 0.30119(19) 0.40464(14) 0.0166(4) Uani 1 1 d . . .
H51 H 0.8124 0.2588 0.4722 0.020 Uiso 1 1 calc R . .
H3 H 0.571(2) 0.625(3) 0.335(2) 0.050 Uiso 1 1 d . . .

loop_
_atom_site_aniso_label
_atom_site_aniso_U_11
_atom_site_aniso_U_22
_atom_site_aniso_U_33
_atom_site_aniso_U_23
_atom_site_aniso_U_13
_atom_site_aniso_U_12
C1 0.0196(9) 0.0116(11) 0.0242(10) -0.0005(8) -0.0050(8) -0.0062(7)
C2 0.0155(8) 0.0099(10) 0.0239(10) -0.0045(8) -0.0049(7) -0.0015(7)
C3 0.0144(8) 0.0124(11) 0.0222(9) -0.0035(7) -0.0040(7) -0.0064(7)
C4 0.0168(8) 0.0118(10) 0.0175(9) -0.0026(7) -0.0035(7) -0.0072(7)
C5 0.0140(8) 0.0130(11) 0.0183(9) -0.0008(7) -0.0037(7) -0.0061(7)
C11 0.0267(10) 0.0164(12) 0.0282(10) -0.0078(8) -0.0007(8) -0.0139(8)
C12 0.0242(9) 0.0114(11) 0.0278(10) -0.0045(8) -0.0116(8) -0.0025(7)
C13 0.0247(10) 0.0229(12) 0.0276(10) -0.0159(9) 0.0027(8) -0.0111(8)
C14 0.0366(11) 0.0208(12) 0.0192(9) -0.0060(8) -0.0040(8) -0.0156(9)
C15 0.0195(9) 0.0156(12) 0.0327(11) -0.0081(9) -0.0103(8) -0.0054(8)
C16 0.0464(13) 0.0356(15) 0.0390(13) -0.0135(11) 0.0129(10) -0.0293(11)
C21 0.0130(8) 0.0201(11) 0.0223(9) -0.0081(8) -0.0049(7) -0.0053(7)
C22 0.0189(9) 0.0217(12) 0.0308(11) -0.0075(9) -0.0047(8) -0.0040(8)
C23 0.0226(10) 0.0245(13) 0.0431(13) -0.0140(10) -0.0094(9) 0.0033(8)
C24 0.0133(9) 0.0418(16) 0.0440(13) -0.0221(11) -0.0018(9) -0.0005(9)
C25 0.0170(9) 0.0416(15) 0.0311(11) -0.0136(10) -0.0003(8) -0.0143(9)
C26 0.0163(9) 0.0220(12) 0.0281(10) -0.0063(8) -0.0055(8) -0.0068(8)
C31 0.0198(9) 0.0082(10) 0.0167(9) 0.0016(7) -0.0068(7) -0.0029(7)
C32 0.0204(9) 0.0160(11) 0.0234(10) -0.0026(8) -0.0069(8) -0.0044(7)
C33 0.0329(11) 0.0192(12) 0.0329(11) -0.0055(9) -0.0153(9) -0.0088(9)
C34 0.0459(13) 0.0232(13) 0.0268(11) -0.0105(9) -0.0107(9) -0.0104(9)
C35 0.0341(11) 0.0241(13) 0.0234(10) -0.0093(9) 0.0001(8) -0.0022(9)
C36 0.0209(9) 0.0195(12) 0.0192(9) -0.0028(8) -0.0045(7) -0.0043(8)
C42 0.0181(9) 0.0175(12) 0.0266(10) 0.0025(8) -0.0068(8) -0.0068(8)
C43 0.0182(9) 0.0306(14) 0.0380(12) 0.0031(10) -0.0037(9) -0.0094(8)
C44 0.0153(9) 0.0326(14) 0.0466(13) 0.0000(10) -0.0096(9) -0.0044(9)
C45 0.0209(10) 0.0224(13) 0.0342(11) 0.0017(9) -0.0126(9) -0.0003(8)
C46 0.0211(9) 0.0201(12) 0.0260(10) 0.0040(8) -0.0090(8) -0.0059(8)
C52 0.0181(9) 0.0187(11) 0.0230(10) -0.0053(8) 0.0023(7) -0.0043(7)
C53 0.0215(10) 0.0257(13) 0.0248(10) -0.0019(9) 0.0024(8) -0.0110(8)
C54 0.0209(9) 0.0162(12) 0.0347(11) -0.0001(9) -0.0033(8) -0.0102(8)
C55 0.0217(9) 0.0127(11) 0.0332(11) -0.0029(8) -0.0026(8) -0.0058(8)
C56 0.0167(9) 0.0152(11) 0.0271(10) -0.0042(8) 0.0022(7) -0.0045(7)
O1 0.0331(8) 0.0299(10) 0.0248(8) -0.0086(7) 0.0089(6) -0.0125(6)
O2 0.0292(7) 0.0245(9) 0.0204(7) -0.0012(6) -0.0117(6) -0.0070(6)
P1 0.0147(2) 0.0128(3) 0.0162(2) -0.00103(19) -0.00472(17) -0.00412(18)
Mn1 0.01233(13) 0.01132(16) 0.01600(14) -0.00226(11) -0.00334(10) -0.00412(10)
C41 0.0147(8) 0.0146(11) 0.0202(9) -0.0012(8) -0.0059(7) -0.0031(7)
C51 0.0166(9) 0.0152(11) 0.0165(9) -0.0003(7) -0.0012(7) -0.0055(7)

loop_
_atom_type_symbol
_atom_type_description
_atom_type_scat_dispersion_real
_atom_type_scat_dispersion_imag
_atom_type_scat_source
C C 0.0033 0.0016 'International Tables Vol C Tables 4.2.6.8 and 6.1.1.4'
H H 0 0 'International Tables Vol C Tables 4.2.6.8 and 6.1.1.4'
O O 0.0106 0.006 'International Tables Vol C Tables 4.2.6.8 and 6.1.1.4'
P P 0.1023 0.0942 'International Tables Vol C Tables 4.2.6.8 and 6.1.1.4'
Mn Mn 0.3368 0.7283 'International Tables Vol C Tables 4.2.6.8 and 6.1.1.4'

loop_
_geom_angle_atom_site_label_1
_geom_angle_atom_site_label_2
_geom_angle_atom_site_label_3
_geom_angle
_geom_angle_site_symmetry_1
_geom_angle_site_symmetry_3
_geom_angle_publ_flag
O1 C1 Mn1 174.41(16) . . ?
O2 C2 C3 137.17(16) . . ?
O2 C2 Mn1 145.92(15) . . ?
C3 C2 Mn1 75.95(10) . . ?
C4 C3 C2 118.13(16) . . ?
C4 C3 C21 121.22(17) . . ?
C2 C3 C21 119.05(16) . . ?
C4 C3 Mn1 68.17(10) . . ?
C2 C3 Mn1 62.52(9) . . ?
C21 C3 Mn1 131.72(13) . . ?
C5 C4 C3 122.86(17) . . ?
C5 C4 Mn1 77.91(11) . . ?
C3 C4 Mn1 72.00(11) . . ?
C5 C4 H3 121.9(15) . . ?
C3 C4 H3 115.0(15) . . ?
Mn1 C4 H3 117.6(16) . . ?
C4 C5 C31 117.87(14) . . ?
C4 C5 P1 110.56(13) . . ?
C31 C5 P1 119.45(13) . . ?
C4 C5 Mn1 63.99(11) . . ?
C31 C5 Mn1 117.84(12) . . ?
P1 C5 Mn1 114.75(8) . . ?
C12 C11 C15 106.46(17) . . ?
C12 C11 C16 127.0(2) . . ?
C15 C11 C16 126.30(19) . . ?
C12 C11 Mn1 70.57(11) . . ?
C15 C11 Mn1 69.67(11) . . ?
C16 C11 Mn1 129.18(14) . . ?
C13 C12 C11 108.15(17) . . ?
C13 C12 Mn1 70.65(12) . . ?
C11 C12 Mn1 71.07(11) . . ?
C13 C12 H12 125.9 . . ?
C11 C12 H12 125.9 . . ?
Mn1 C12 H12 124.0 . . ?
C12 C13 C14 109.00(18) . . ?
C12 C13 Mn1 71.23(12) . . ?
C14 C13 Mn1 70.93(11) . . ?
C12 C13 H13 125.5 . . ?
C14 C13 H13 125.5 . . ?
Mn1 C13 H13 123.9 . . ?
C15 C14 C13 107.51(18) . . ?
C15 C14 Mn1 70.59(10) . . ?
C13 C14 Mn1 70.84(10) . . ?
C15 C14 H14 126.2 . . ?
C13 C14 H14 126.2 . . ?
Mn1 C14 H14 124.0 . . ?
C14 C15 C11 108.89(17) . . ?
C14 C15 Mn1 71.34(10) . . ?
C11 C15 Mn1 71.37(10) . . ?
C14 C15 H15 125.6 . . ?
C11 C15 H15 125.6 . . ?
Mn1 C15 H15 123.4 . . ?
C11 C16 H16A 109.5 . . ?
C11 C16 H16B 109.5 . . ?
H16A C16 H16B 109.5 . . ?
C11 C16 H16C 109.5 . . ?
H16A C16 H16C 109.5 . . ?
H16B C16 H16C 109.5 . . ?
C22 C21 C26 118.79(17) . . ?
C22 C21 C3 123.45(18) . . ?
C26 C21 C3 117.62(18) . . ?
C23 C22 C21 120.4(2) . . ?
C23 C22 H22 119.8 . . ?
C21 C22 H22 119.8 . . ?
C24 C23 C22 120.1(2) . . ?
C24 C23 H23 119.9 . . ?
C22 C23 H23 119.9 . . ?
C25 C24 C23 120.07(19) . . ?
C25 C24 H24 120.0 . . ?
C23 C24 H24 120.0 . . ?
C24 C25 C26 120.2(2) . . ?
C24 C25 H25 119.9 . . ?
C26 C25 H25 119.9 . . ?
C25 C26 C21 120.39(19) . . ?
C25 C26 H26 119.8 . . ?
C21 C26 H26 119.8 . . ?
C36 C31 C32 117.34(17) . . ?
C36 C31 C5 123.61(15) . . ?
C32 C31 C5 118.77(16) . . ?
C33 C32 C31 121.70(18) . . ?
C33 C32 H32 119.2 . . ?
C31 C32 H32 119.2 . . ?
C34 C33 C32 119.99(18) . . ?
C34 C33 H33 120.0 . . ?
C32 C33 H33 120.0 . . ?
C33 C34 C35 119.51(19) . . ?
C33 C34 H34 120.2 . . ?
C35 C34 H34 120.2 . . ?
C34 C35 C36 120.92(19) . . ?
C34 C35 H35 119.5 . . ?
C36 C35 H35 119.5 . . ?
C35 C36 C31 120.53(17) . . ?
C35 C36 H36 119.7 . . ?
C31 C36 H36 119.7 . . ?
C43 C42 C41 111.88(16) . . ?
C43 C42 H42A 109.2 . . ?
C41 C42 H42A 109.2 . . ?
C43 C42 H42B 109.2 . . ?
C41 C42 H42B 109.2 . . ?
H42A C42 H42B 107.9 . . ?
C44 C43 C42 110.58(17) . . ?
C44 C43 H43A 109.5 . . ?
C42 C43 H43A 109.5 . . ?
C44 C43 H43B 109.5 . . ?
C42 C43 H43B 109.5 . . ?
H43A C43 H43B 108.1 . . ?
C45 C44 C43 111.21(16) . . ?
C45 C44 H44A 109.4 . . ?
C43 C44 H44A 109.4 . . ?
C45 C44 H44B 109.4 . . ?
C43 C44 H44B 109.4 . . ?
H44A C44 H44B 108.0 . . ?
C44 C45 C46 111.97(17) . . ?
C44 C45 H45A 109.2 . . ?
C46 C45 H45A 109.2 . . ?
C44 C45 H45B 109.2 . . ?
C46 C45 H45B 109.2 . . ?
H45A C45 H45B 107.9 . . ?
C45 C46 C41 111.38(16) . . ?
C45 C46 H46A 109.4 . . ?
C41 C46 H46A 109.4 . . ?
C45 C46 H46B 109.4 . . ?
C41 C46 H46B 109.4 . . ?
H46A C46 H46B 108.0 . . ?
C53 C52 C51 111.67(15) . . ?
C53 C52 H52A 109.3 . . ?
C51 C52 H52A 109.3 . . ?
C53 C52 H52B 109.3 . . ?
C51 C52 H52B 109.3 . . ?
H52A C52 H52B 107.9 . . ?
C54 C53 C52 111.73(16) . . ?
C54 C53 H53A 109.3 . . ?
C52 C53 H53A 109.3 . . ?
C54 C53 H53B 109.3 . . ?
C52 C53 H53B 109.3 . . ?
H53A C53 H53B 107.9 . . ?
C53 C54 C55 110.73(15) . . ?
C53 C54 H54A 109.5 . . ?
C55 C54 H54A 109.5 . . ?
C53 C54 H54B 109.5 . . ?
C55 C54 H54B 109.5 . . ?
H54A C54 H54B 108.1 . . ?
C54 C55 C56 110.95(16) . . ?
C54 C55 H55A 109.4 . . ?
C56 C55 H55A 109.4 . . ?
C54 C55 H55B 109.4 . . ?
C56 C55 H55B 109.4 . . ?
H55A C55 H55B 108.0 . . ?
C55 C56 C51 110.30(16) . . ?
C55 C56 H56A 109.6 . . ?
C51 C56 H56A 109.6 . . ?
C55 C56 H56B 109.6 . . ?
C51 C56 H56B 109.6 . . ?
H56A C56 H56B 108.1 . . ?
C41 P1 C5 108.28(8) . . ?
C41 P1 C51 100.88(9) . . ?
C5 P1 C51 103.17(8) . . ?
C1 Mn1 C2 74.37(8) . . ?
C1 Mn1 C4 114.64(8) . . ?
C2 Mn1 C4 75.93(8) . . ?
C1 Mn1 C3 108.92(7) . . ?
C2 Mn1 C3 41.53(8) . . ?
C4 Mn1 C3 39.84(7) . . ?
C1 Mn1 C15 100.63(8) . . ?
C2 Mn1 C15 161.80(8) . . ?
C4 Mn1 C15 121.34(7) . . ?
C3 Mn1 C15 149.97(8) . . ?
C1 Mn1 C13 148.38(8) . . ?
C2 Mn1 C13 111.47(8) . . ?
C4 Mn1 C13 96.69(8) . . ?
C3 Mn1 C13 92.11(7) . . ?
C15 Mn1 C13 63.72(8) . . ?
C1 Mn1 C14 138.11(8) . . ?
C2 Mn1 C14 146.50(8) . . ?
C4 Mn1 C14 91.63(8) . . ?
C3 Mn1 C14 111.90(7) . . ?
C15 Mn1 C14 38.07(8) . . ?
C13 Mn1 C14 38.23(8) . . ?
C1 Mn1 C12 110.97(8) . . ?
C2 Mn1 C12 100.64(7) . . ?
C4 Mn1 C12 131.03(8) . . ?
C3 Mn1 C12 108.23(7) . . ?
C15 Mn1 C12 64.30(7) . . ?
C13 Mn1 C12 38.12(8) . . ?
C14 Mn1 C12 64.27(7) . . ?
C1 Mn1 C11 86.31(8) . . ?
C2 Mn1 C11 122.84(8) . . ?
C4 Mn1 C11 156.23(7) . . ?
C3 Mn1 C11 146.13(8) . . ?
C15 Mn1 C11 38.97(7) . . ?
C13 Mn1 C11 64.08(8) . . ?
C14 Mn1 C11 64.65(8) . . ?
C12 Mn1 C11 38.36(7) . . ?
C1 Mn1 C5 84.31(8) . . ?
C2 Mn1 C5 88.21(7) . . ?
C4 Mn1 C5 38.10(7) . . ?
C3 Mn1 C5 69.75(7) . . ?
C15 Mn1 C5 108.94(7) . . ?
C13 Mn1 C5 125.97(8) . . ?
C14 Mn1 C5 101.07(7) . . ?
C12 Mn1 C5 163.86(7) . . ?
C11 Mn1 C5 143.48(7) . . ?
C42 C41 C46 108.85(14) . . ?
C42 C41 P1 112.58(13) . . ?
C46 C41 P1 108.57(13) . . ?
C42 C41 H41 108.9 . . ?
C46 C41 H41 108.9 . . ?
P1 C41 H41 108.9 . . ?
C56 C51 C52 110.53(14) . . ?
C56 C51 P1 119.82(13) . . ?
C52 C51 P1 110.52(13) . . ?
C56 C51 H51 104.9 . . ?
C52 C51 H51 104.9 . . ?
P1 C51 H51 104.9 . . ?

loop_
_geom_bond_atom_site_label_1
_geom_bond_atom_site_label_2
_geom_bond_distance
_geom_bond_site_symmetry_2
_geom_bond_publ_flag
C1 O1 1.146(2) . ?
C1 Mn1 1.784(2) . ?
C2 O2 1.199(2) . ?
C2 C3 1.448(3) . ?
C2 Mn1 1.9370(17) . ?
C3 C4 1.427(2) . ?
C3 C21 1.478(3) . ?
C3 Mn1 2.1180(19) . ?
C4 C5 1.420(3) . ?
C4 Mn1 2.0673(19) . ?
C4 H3 0.97(3) . ?
C5 C31 1.502(2) . ?
C5 P1 1.8687(17) . ?
C5 Mn1 2.249(2) . ?
C11 C12 1.415(3) . ?
C11 C15 1.432(3) . ?
C11 C16 1.479(3) . ?
C11 Mn1 2.157(2) . ?
C12 C13 1.402(3) . ?
C12 Mn1 2.151(2) . ?
C12 H12 0.9300 . ?
C13 C14 1.404(3) . ?
C13 Mn1 2.143(2) . ?
C13 H13 0.9300 . ?
C14 C15 1.396(3) . ?
C14 Mn1 2.1443(19) . ?
C14 H14 0.9300 . ?
C15 Mn1 2.1346(17) . ?
C15 H15 0.9300 . ?
C16 H16A 0.9600 . ?
C16 H16B 0.9600 . ?
C16 H16C 0.9600 . ?
C21 C22 1.392(3) . ?
C21 C26 1.398(3) . ?
C22 C23 1.389(3) . ?
C22 H22 0.9300 . ?
C23 C24 1.383(3) . ?
C23 H23 0.9300 . ?
C24 C25 1.378(3) . ?
C24 H24 0.9300 . ?
C25 C26 1.387(3) . ?
C25 H25 0.9300 . ?
C26 H26 0.9300 . ?
C31 C36 1.395(3) . ?
C31 C32 1.402(3) . ?
C32 C33 1.382(3) . ?
C32 H32 0.9300 . ?
C33 C34 1.373(3) . ?
C33 H33 0.9300 . ?
C34 C35 1.381(3) . ?
C34 H34 0.9300 . ?
C35 C36 1.386(3) . ?
C35 H35 0.9300 . ?
C36 H36 0.9300 . ?
C42 C43 1.527(3) . ?
C42 C41 1.529(3) . ?
C42 H42A 0.9700 . ?
C42 H42B 0.9700 . ?
C43 C44 1.522(3) . ?
C43 H43A 0.9700 . ?
C43 H43B 0.9700 . ?
C44 C45 1.516(3) . ?
C44 H44A 0.9700 . ?
C44 H44B 0.9700 . ?
C45 C46 1.526(3) . ?
C45 H45A 0.9700 . ?
C45 H45B 0.9700 . ?
C46 C41 1.541(2) . ?
C46 H46A 0.9700 . ?
C46 H46B 0.9700 . ?
C52 C53 1.523(3) . ?
C52 C51 1.539(2) . ?
C52 H52A 0.9700 . ?
C52 H52B 0.9700 . ?
C53 C54 1.515(3) . ?
C53 H53A 0.9700 . ?
C53 H53B 0.9700 . ?
C54 C55 1.520(3) . ?
C54 H54A 0.9700 . ?
C54 H54B 0.9700 . ?
C55 C56 1.527(3) . ?
C55 H55A 0.9700 . ?
C55 H55B 0.9700 . ?
C56 C51 1.532(3) . ?
C56 H56A 0.9700 . ?
C56 H56B 0.9700 . ?
P1 C41 1.8611(19) . ?
P1 C51 1.873(2) . ?
C41 H41 0.9800 . ?
C51 H51 0.9800 . ?
